data_7016660
loop_
_publ_author_name
'Molon, Mariusz'
'Bollermann, Timo'
'Gemel, Christian'
'Schaumann, Julian'
'Fischer, Roland A.'

_publ_section_title
;
 Mixed phosphine and group-13 metal ligator complexes
 [(PR(3))(a)M(ECp*)(b)] (M = Mo, Ni; E = Ga, Al; R = C(6)H(5),
 cyclo-C(6)H(11), CH(3)).
;
_journal_issue 40
_journal_name_full 'Dalton transactions (Cambridge, England : 2003)'
_journal_page_first 10769
_journal_page_last 10774
_journal_paper_doi 10.1039/c1dt10583c
_journal_volume 40
_journal_year 2011
_chemical_formula_moiety 'C56 H60 Al2 Ni P2 '
_chemical_formula_sum 'C56 H60 Al2 Ni P2'
_chemical_formula_weight 907.65
_chemical_name_systematic
;
?
;
_space_group_IT_number 2
_space_group_name_Hall '-P 1'
_symmetry_cell_setting triclinic
_symmetry_space_group_name_Hall '-P 1'
_symmetry_space_group_name_H-M 'P -1'
_atom_sites_solution_hydrogens geom
_atom_sites_solution_primary direct
_atom_sites_solution_secondary difmap
_audit_creation_method SHELXL-97
_cell_angle_alpha 117.737(4)
_cell_angle_beta 92.013(3)
_cell_angle_gamma 94.562(3)
_cell_formula_units_Z 4
_cell_length_a 11.5183(5)
_cell_length_b 21.7943(9)
_cell_length_c 22.2311(8)
_cell_measurement_reflns_used 200
_cell_measurement_temperature 113(2)
_cell_measurement_theta_max 25.00
_cell_measurement_theta_min 2.77
_cell_volume 4907.3(4)
_computing_cell_refinement 'CrysAlis RED 1.171.13, Oxford Diffraction'
_computing_data_collection 'CrysAlis CCD 1.171.13, Oxford Diffraction'
_computing_data_reduction 'CrysAlis RED 1.171.13, Oxford Diffraction'
_computing_molecular_graphics SHELXL-97
_computing_publication_material SHELXL-97
_computing_structure_refinement 'SHELXL-97 (Sheldrick, 1997)'
_computing_structure_solution 'SHELXS-97 (Sheldrick, 1990)'
_diffrn_ambient_temperature 113(2)
_diffrn_measured_fraction_theta_full 0.998
_diffrn_measured_fraction_theta_max 0.998
_diffrn_measurement_device_type 'Sapphire2-CCD, Oxford Diffraction'
_diffrn_measurement_method '560 images at 1.0 deg. in \w and 25 sec.'
_diffrn_radiation_monochromator graphite
_diffrn_radiation_source 'Enhance (Mo) X-ray Source'
_diffrn_radiation_type MoK\a
_diffrn_radiation_wavelength 0.71073
_diffrn_reflns_av_R_equivalents 0.0719
_diffrn_reflns_av_sigmaI/netI 0.1042
_diffrn_reflns_limit_h_max 13
_diffrn_reflns_limit_h_min -13
_diffrn_reflns_limit_k_max 25
_diffrn_reflns_limit_k_min -25
_diffrn_reflns_limit_l_max 26
_diffrn_reflns_limit_l_min -26
_diffrn_reflns_number 46112
_diffrn_reflns_theta_full 25.00
_diffrn_reflns_theta_max 25.00
_diffrn_reflns_theta_min 2.77
_exptl_absorpt_coefficient_mu 0.532
_exptl_absorpt_correction_T_max 0.9010
_exptl_absorpt_correction_T_min 0.8567
_exptl_absorpt_correction_type empirical
_exptl_absorpt_process_details sadabs
_exptl_crystal_colour yellow
_exptl_crystal_density_diffrn 1.229
_exptl_crystal_density_method 'not measured'
_exptl_crystal_description prism
_exptl_crystal_F_000 1920
_exptl_crystal_size_max 0.30
_exptl_crystal_size_mid 0.20
_exptl_crystal_size_min 0.20
_platon_squeeze_details
;
;
_refine_diff_density_max 0.414
_refine_diff_density_min -0.296
_refine_diff_density_rms 0.071
_refine_ls_extinction_method none
_refine_ls_goodness_of_fit_ref 0.970
_refine_ls_hydrogen_treatment constr
_refine_ls_matrix_type full
_refine_ls_number_parameters 1119
_refine_ls_number_reflns 17267
_refine_ls_number_restraints 6
_refine_ls_restrained_S_all 0.970
_refine_ls_R_factor_all 0.0987
_refine_ls_R_factor_gt 0.0540
_refine_ls_shift/su_max 0.028
_refine_ls_shift/su_mean 0.000
_refine_ls_structure_factor_coef Fsqd
_refine_ls_weighting_details 'calc w=1/[\s^2^(Fo^2^)+(0.0368P)^2^+0.0000P] where P=(Fo^2^+2Fc^2^)/3'
_refine_ls_weighting_scheme calc
_refine_ls_wR_factor_gt 0.0938
_refine_ls_wR_factor_ref 0.1065
_reflns_number_gt 11183
_reflns_number_total 17267
_reflns_threshold_expression >2sigma(I)
_cod_data_source_file c1dt10583c.txt
_cod_data_source_block Ni(AlCp*)2(PPh3)2
_cod_original_cell_volume 4907.3(3)
_cod_database_code 7016660

loop_
_symmetry_equiv_pos_as_xyz
'x, y, z'
'-x, -y, -z'

loop_
_atom_site_label
_atom_site_type_symbol
_atom_site_fract_x
_atom_site_fract_y
_atom_site_fract_z
_atom_site_U_iso_or_equiv
_atom_site_adp_type
_atom_site_occupancy
_atom_site_symmetry_multiplicity
_atom_site_calc_flag
_atom_site_refinement_flags
Ni1 Ni 0.60097(4) 0.27114(2) 0.25706(2) 0.01700(11) Uani 1 1 d .
Ni2 Ni 0.00887(4) 0.78001(2) 0.23832(2) 0.01869(12) Uani 1 1 d .
Al1 Al 0.66587(9) 0.20243(5) 0.29605(5) 0.0208(2) Uani 1 1 d .
Al2 Al 0.44912(9) 0.20446(5) 0.18634(5) 0.0281(3) Uani 1 1 d .
Al3 Al 0.09063(9) 0.77869(5) 0.32948(5) 0.0234(3) Uani 1 1 d .
Al4 Al -0.15160(9) 0.70654(6) 0.21142(6) 0.0289(3) Uani 1 1 d .
P1 P 0.72429(8) 0.28596(4) 0.19458(4) 0.0186(2) Uani 1 1 d .
P2 P 0.54123(8) 0.35457(4) 0.34372(4) 0.0176(2) Uani 1 1 d .
P3 P 0.11866(8) 0.73339(4) 0.15712(4) 0.0188(2) Uani 1 1 d .
P4 P -0.05037(8) 0.87960(4) 0.26854(4) 0.0201(2) Uani 1 1 d .
C1 C 0.6205(3) 0.11477(18) 0.32141(19) 0.0302(9) Uani 1 1 d .
C2 C 0.6732(3) 0.17341(18) 0.38165(18) 0.0299(9) Uani 1 1 d .
C3 C 0.7898(3) 0.18849(19) 0.36969(18) 0.0302(9) Uani 1 1 d .
C4 C 0.8102(3) 0.13953(19) 0.30211(18) 0.0276(9) Uani 1 1 d .
C5 C 0.7050(3) 0.09421(18) 0.27240(18) 0.0278(9) Uani 1 1 d .
C6 C 0.4970(4) 0.0817(2) 0.3095(2) 0.0503(12) Uani 1 1 d .
H6A H 0.4968 0.0331 0.3001 0.075 Uiso 1 1 calc R
H6B H 0.4580 0.0832 0.2704 0.075 Uiso 1 1 calc R
H6C H 0.4554 0.1073 0.3501 0.075 Uiso 1 1 calc R
C7 C 0.6175(4) 0.2116(2) 0.44749(19) 0.0449(11) Uani 1 1 d .
H7A H 0.6347 0.1912 0.4775 0.067 Uiso 1 1 calc R
H7B H 0.5327 0.2075 0.4380 0.067 Uiso 1 1 calc R
H7C H 0.6488 0.2609 0.4699 0.067 Uiso 1 1 calc R
C8 C 0.8750(3) 0.2477(2) 0.42050(19) 0.0438(11) Uani 1 1 d .
H8A H 0.8931 0.2400 0.4597 0.066 Uiso 1 1 calc R
H8B H 0.8404 0.2917 0.4358 0.066 Uiso 1 1 calc R
H8C H 0.9469 0.2498 0.3990 0.066 Uiso 1 1 calc R
C9 C 0.9204(3) 0.1357(2) 0.2669(2) 0.0381(10) Uani 1 1 d .
H9A H 0.9559 0.0937 0.2599 0.057 Uiso 1 1 calc R
H9B H 0.9753 0.1771 0.2952 0.057 Uiso 1 1 calc R
H9C H 0.9019 0.1339 0.2227 0.057 Uiso 1 1 calc R
C10 C 0.6856(4) 0.03346(17) 0.20147(18) 0.0371(10) Uani 1 1 d .
H10A H 0.6712 -0.0100 0.2043 0.056 Uiso 1 1 calc R
H10B H 0.7550 0.0318 0.1768 0.056 Uiso 1 1 calc R
H10C H 0.6178 0.0391 0.1773 0.056 Uiso 1 1 calc R
C11 C 0.3247(4) 0.2051(2) 0.1058(2) 0.0496(14) Uani 1 1 d .
C12 C 0.2570(4) 0.1962(2) 0.1535(2) 0.0603(16) Uani 1 1 d .
C13 C 0.2787(4) 0.1321(2) 0.1520(2) 0.0535(14) Uani 1 1 d .
C14 C 0.3597(3) 0.1015(2) 0.10235(19) 0.0374(11) Uani 1 1 d .
C15 C 0.3887(3) 0.1462(2) 0.07398(19) 0.0348(10) Uani 1 1 d .
C16 C 0.3350(4) 0.2675(2) 0.0933(2) 0.0798(19) Uani 1 1 d .
H16A H 0.3231 0.2518 0.0442 0.120 Uiso 1 1 calc R
H16B H 0.4130 0.2930 0.1105 0.120 Uiso 1 1 calc R
H16C H 0.2757 0.2981 0.1169 0.120 Uiso 1 1 calc R
C17 C 0.1737(4) 0.2448(3) 0.1987(2) 0.091(2) Uani 1 1 d .
H17A H 0.0939 0.2213 0.1858 0.137 Uiso 1 1 calc R
H17B H 0.1778 0.2869 0.1931 0.137 Uiso 1 1 calc R
H17C H 0.1956 0.2576 0.2464 0.137 Uiso 1 1 calc R
C18 C 0.2211(4) 0.1005(3) 0.1921(2) 0.0843(19) Uani 1 1 d .
H18A H 0.1426 0.0786 0.1706 0.126 Uiso 1 1 calc R
H18B H 0.2152 0.1370 0.2388 0.126 Uiso 1 1 calc R
H18C H 0.2677 0.0652 0.1930 0.126 Uiso 1 1 calc R
C19 C 0.4078(4) 0.03280(19) 0.08290(19) 0.0442(11) Uani 1 1 d .
H19A H 0.3605 -0.0043 0.0432 0.066 Uiso 1 1 calc R
H19B H 0.4051 0.0223 0.1212 0.066 Uiso 1 1 calc R
H19C H 0.4888 0.0358 0.0716 0.066 Uiso 1 1 calc R
C20 C 0.4704(3) 0.13308(19) 0.01924(18) 0.0387(11) Uani 1 1 d .
H20A H 0.4336 0.0960 -0.0244 0.058 Uiso 1 1 calc R
H20B H 0.5429 0.1189 0.0308 0.058 Uiso 1 1 calc R
H20C H 0.4880 0.1759 0.0155 0.058 Uiso 1 1 calc R
C21 C 0.7902(3) 0.20916(17) 0.13050(16) 0.0217(8) Uani 1 1 d .
C22 C 0.8842(3) 0.21714(19) 0.09628(17) 0.0323(9) Uani 1 1 d .
H22A H 0.9140 0.2625 0.1045 0.039 Uiso 1 1 calc R
C23 C 0.9349(4) 0.1598(2) 0.05036(19) 0.0436(11) Uani 1 1 d .
H23A H 0.9984 0.1659 0.0267 0.052 Uiso 1 1 calc R
C24 C 0.8928(4) 0.0935(2) 0.03890(19) 0.0465(12) Uani 1 1 d .
H24A H 0.9278 0.0540 0.0077 0.056 Uiso 1 1 calc R
C25 C 0.7999(4) 0.08491(19) 0.07295(18) 0.0375(10) Uani 1 1 d .
H25A H 0.7710 0.0396 0.0654 0.045 Uiso 1 1 calc R
C26 C 0.7489(3) 0.14308(17) 0.11841(17) 0.0264(9) Uani 1 1 d .
H26A H 0.6846 0.1370 0.1414 0.032 Uiso 1 1 calc R
C27 C 0.8633(3) 0.34262(17) 0.23658(16) 0.0192(8) Uani 1 1 d .
C28 C 0.9071(3) 0.39718(18) 0.22603(18) 0.0314(9) Uani 1 1 d .
H28A H 0.8657 0.4081 0.1952 0.038 Uiso 1 1 calc R
C29 C 1.0120(3) 0.4363(2) 0.26052(19) 0.0394(11) Uani 1 1 d .
H29A H 1.0403 0.4745 0.2537 0.047 Uiso 1 1 calc R
C30 C 1.0753(3) 0.4209(2) 0.30411(18) 0.0361(10) Uani 1 1 d .
H30A H 1.1475 0.4476 0.3266 0.043 Uiso 1 1 calc R
C31 C 1.0329(3) 0.3666(2) 0.31473(18) 0.0325(10) Uani 1 1 d .
H31A H 1.0756 0.3556 0.3452 0.039 Uiso 1 1 calc R
C32 C 0.9285(3) 0.32765(18) 0.28143(17) 0.0255(9) Uani 1 1 d .
H32A H 0.9004 0.2899 0.2892 0.031 Uiso 1 1 calc R
C33 C 0.6732(3) 0.32576(18) 0.14224(17) 0.0239(8) Uani 1 1 d .
C34 C 0.6699(3) 0.29401(19) 0.07159(18) 0.0359(10) Uani 1 1 d .
H34A H 0.6987 0.2500 0.0474 0.043 Uiso 1 1 calc R
C35 C 0.6245(4) 0.3262(2) 0.0357(2) 0.0501(12) Uani 1 1 d .
H35A H 0.6207 0.3035 -0.0127 0.060 Uiso 1 1 calc R
C36 C 0.5853(4) 0.3906(2) 0.0704(2) 0.0461(12) Uani 1 1 d .
H36A H 0.5566 0.4130 0.0459 0.055 Uiso 1 1 calc R
C37 C 0.5876(3) 0.4230(2) 0.1408(2) 0.0369(10) Uani 1 1 d .
H37A H 0.5602 0.4675 0.1647 0.044 Uiso 1 1 calc R
C38 C 0.6299(3) 0.39023(18) 0.17628(18) 0.0275(9) Uani 1 1 d .
H38A H 0.6295 0.4121 0.2245 0.033 Uiso 1 1 calc R
C39 C 0.6499(3) 0.39676(16) 0.41829(16) 0.0196(8) Uani 1 1 d .
C40 C 0.7617(3) 0.41658(17) 0.40657(17) 0.0259(9) Uani 1 1 d .
H40A H 0.7754 0.4129 0.3632 0.031 Uiso 1 1 calc R
C41 C 0.8533(3) 0.44159(18) 0.45717(17) 0.0296(9) Uani 1 1 d .
H41A H 0.9286 0.4552 0.4485 0.035 Uiso 1 1 calc R
C42 C 0.8341(3) 0.44662(18) 0.52028(18) 0.0304(9) Uani 1 1 d .
H42A H 0.8969 0.4628 0.5547 0.036 Uiso 1 1 calc R
C43 C 0.7242(3) 0.42824(18) 0.53327(18) 0.0298(9) Uani 1 1 d .
H43A H 0.7108 0.4325 0.5769 0.036 Uiso 1 1 calc R
C44 C 0.6324(3) 0.40339(17) 0.48215(17) 0.0231(8) Uani 1 1 d .
H44A H 0.5568 0.3909 0.4914 0.028 Uiso 1 1 calc R
C45 C 0.4979(3) 0.42952(16) 0.33407(16) 0.0187(8) Uani 1 1 d .
C46 C 0.4096(3) 0.41537(18) 0.28356(18) 0.0253(9) Uani 1 1 d .
H46A H 0.3712 0.3694 0.2585 0.030 Uiso 1 1 calc R
C47 C 0.3768(3) 0.46707(19) 0.26920(19) 0.0318(9) Uani 1 1 d .
H47A H 0.3159 0.4567 0.2348 0.038 Uiso 1 1 calc R
C48 C 0.4326(3) 0.5338(2) 0.3049(2) 0.0366(10) Uani 1 1 d .
H48A H 0.4111 0.5692 0.2946 0.044 Uiso 1 1 calc R
C49 C 0.5195(4) 0.54908(18) 0.35529(19) 0.0366(10) Uani 1 1 d .
H49A H 0.5578 0.5951 0.3799 0.044 Uiso 1 1 calc R
C50 C 0.5513(3) 0.49740(17) 0.37036(17) 0.0275(9) Uani 1 1 d .
H50A H 0.6103 0.5086 0.4059 0.033 Uiso 1 1 calc R
C51 C 0.4107(3) 0.33925(16) 0.38334(16) 0.0189(8) Uani 1 1 d .
C52 C 0.3672(3) 0.27155(18) 0.36794(18) 0.0293(9) Uani 1 1 d .
H52A H 0.4047 0.2333 0.3368 0.035 Uiso 1 1 calc R
C53 C 0.2709(3) 0.2593(2) 0.3972(2) 0.0399(11) Uani 1 1 d .
H53A H 0.2422 0.2128 0.3857 0.048 Uiso 1 1 calc R
C54 C 0.2160(3) 0.3138(2) 0.44270(19) 0.0346(10) Uani 1 1 d .
H54A H 0.1503 0.3051 0.4634 0.042 Uiso 1 1 calc R
C55 C 0.2564(3) 0.38148(19) 0.45845(17) 0.0277(9) Uani 1 1 d .
H55A H 0.2181 0.4194 0.4896 0.033 Uiso 1 1 calc R
C56 C 0.3528(3) 0.39369(17) 0.42870(16) 0.0223(8) Uani 1 1 d .
H56A H 0.3799 0.4402 0.4395 0.027 Uiso 1 1 calc R
C57 C 0.2333(3) 0.75357(19) 0.38540(18) 0.0312(9) Uani 1 1 d .
C58 C 0.1235(4) 0.7247(2) 0.39269(19) 0.0360(10) Uani 1 1 d .
C59 C 0.0546(3) 0.7805(2) 0.42962(18) 0.0332(10) Uani 1 1 d .
C60 C 0.1235(3) 0.84378(19) 0.44553(17) 0.0274(9) Uani 1 1 d .
C61 C 0.2333(3) 0.82705(19) 0.41799(17) 0.0262(9) Uani 1 1 d .
C62 C 0.3329(4) 0.7141(2) 0.3518(2) 0.0510(12) Uani 1 1 d .
H62A H 0.3710 0.6988 0.3818 0.076 Uiso 1 1 calc R
H62B H 0.3895 0.7443 0.3429 0.076 Uiso 1 1 calc R
H62C H 0.3035 0.6733 0.3086 0.076 Uiso 1 1 calc R
C63 C 0.0860(4) 0.6483(2) 0.3684(2) 0.0635(15) Uani 1 1 d .
H63A H 0.1038 0.6367 0.4051 0.095 Uiso 1 1 calc R
H63B H 0.1282 0.6200 0.3289 0.095 Uiso 1 1 calc R
H63C H 0.0018 0.6385 0.3554 0.095 Uiso 1 1 calc R
C64 C -0.0682(3) 0.7725(2) 0.4480(2) 0.0476(12) Uani 1 1 d .
H64A H -0.0676 0.7558 0.4820 0.071 Uiso 1 1 calc R
H64B H -0.1170 0.7388 0.4071 0.071 Uiso 1 1 calc R
H64C H -0.0997 0.8176 0.4668 0.071 Uiso 1 1 calc R
C65 C 0.0888(3) 0.91681(18) 0.48441(17) 0.0359(10) Uani 1 1 d .
H65A H 0.1270 0.9392 0.5308 0.054 Uiso 1 1 calc R
H65B H 0.0038 0.9147 0.4864 0.054 Uiso 1 1 calc R
H65C H 0.1132 0.9439 0.4612 0.054 Uiso 1 1 calc R
C66 C 0.3346(3) 0.8786(2) 0.42504(19) 0.0366(10) Uani 1 1 d .
H66A H 0.3894 0.8863 0.4632 0.055 Uiso 1 1 calc R
H66B H 0.3058 0.9229 0.4337 0.055 Uiso 1 1 calc R
H66C H 0.3745 0.8603 0.3829 0.055 Uiso 1 1 calc R
C67 C -0.2453(3) 0.60214(19) 0.1323(2) 0.0417(11) Uani 1 1 d .
C68 C -0.2397(4) 0.6036(2) 0.1969(2) 0.0448(12) Uani 1 1 d .
C69 C -0.3044(3) 0.6579(2) 0.2407(2) 0.0444(11) Uani 1 1 d .
C70 C -0.3500(3) 0.6898(2) 0.2038(2) 0.0418(11) Uani 1 1 d .
C71 C -0.3142(3) 0.6546(2) 0.1363(2) 0.0410(11) Uani 1 1 d .
C72 C -0.1907(4) 0.5518(2) 0.0696(2) 0.0630(15) Uani 1 1 d .
H72A H -0.2388 0.5066 0.0484 0.094 Uiso 1 1 calc R
H72B H -0.1120 0.5458 0.0828 0.094 Uiso 1 1 calc R
H72C H -0.1861 0.5703 0.0371 0.094 Uiso 1 1 calc R
C73 C -0.1769(4) 0.5559(2) 0.2156(3) 0.0699(16) Uani 1 1 d .
H73A H -0.2171 0.5085 0.1913 0.105 Uiso 1 1 calc R
H73B H -0.1766 0.5725 0.2649 0.105 Uiso 1 1 calc R
H73C H -0.0962 0.5557 0.2030 0.105 Uiso 1 1 calc R
C74 C -0.3284(4) 0.6780(3) 0.3134(2) 0.0636(14) Uani 1 1 d .
H74A H -0.4107 0.6642 0.3152 0.095 Uiso 1 1 calc R
H74B H -0.3110 0.7286 0.3415 0.095 Uiso 1 1 calc R
H74C H -0.2789 0.6542 0.3308 0.095 Uiso 1 1 calc R
C75 C -0.4255(3) 0.7485(2) 0.2310(2) 0.0567(13) Uani 1 1 d .
H75A H -0.5028 0.7314 0.2376 0.085 Uiso 1 1 calc R
H75B H -0.4336 0.7668 0.1984 0.085 Uiso 1 1 calc R
H75C H -0.3893 0.7858 0.2747 0.085 Uiso 1 1 calc R
C76 C -0.3472(4) 0.6696(2) 0.0786(2) 0.0590(14) Uani 1 1 d .
H76A H -0.4104 0.6348 0.0484 0.089 Uiso 1 1 calc R
H76B H -0.2792 0.6677 0.0528 0.089 Uiso 1 1 calc R
H76C H -0.3736 0.7162 0.0972 0.089 Uiso 1 1 calc R
C77 C 0.1991(3) 0.66100(16) 0.15195(16) 0.0182(8) Uani 1 1 d .
C78 C 0.1438(3) 0.61391(17) 0.17029(18) 0.0280(9) Uani 1 1 d .
H78A H 0.0687 0.6212 0.1870 0.034 Uiso 1 1 calc R
C79 C 0.1955(3) 0.55665(19) 0.16479(19) 0.0356(10) Uani 1 1 d .
H79A H 0.1550 0.5247 0.1767 0.043 Uiso 1 1 calc R
C80 C 0.3056(3) 0.54573(18) 0.14209(18) 0.0321(10) Uani 1 1 d .
H80A H 0.3411 0.5063 0.1383 0.038 Uiso 1 1 calc R
C81 C 0.3641(3) 0.59274(18) 0.12487(19) 0.0327(10) Uani 1 1 d .
H81A H 0.4405 0.5863 0.1099 0.039 Uiso 1 1 calc R
C82 C 0.3096(3) 0.64951(18) 0.12978(17) 0.0271(9) Uani 1 1 d .
H82A H 0.3498 0.6813 0.1175 0.032 Uiso 1 1 calc R
C83 C 0.2357(3) 0.79309(16) 0.15218(16) 0.0220(8) Uani 1 1 d .
C84 C 0.3275(3) 0.82212(18) 0.20323(18) 0.0298(9) Uani 1 1 d .
H84A H 0.3308 0.8085 0.2381 0.036 Uiso 1 1 calc R
C85 C 0.4143(4) 0.87067(19) 0.2039(2) 0.0412(11) Uani 1 1 d .
H85A H 0.4774 0.8890 0.2383 0.049 Uiso 1 1 calc R
C86 C 0.4084(4) 0.8921(2) 0.1546(2) 0.0469(12) Uani 1 1 d .
H86A H 0.4675 0.9252 0.1549 0.056 Uiso 1 1 calc R
C87 C 0.3169(4) 0.8654(2) 0.1049(2) 0.0472(12) Uani 1 1 d .
H87A H 0.3116 0.8810 0.0716 0.057 Uiso 1 1 calc R
C88 C 0.2329(3) 0.81586(18) 0.10352(18) 0.0321(10) Uani 1 1 d .
H88A H 0.1714 0.7968 0.0682 0.038 Uiso 1 1 calc R
C89 C 0.0513(3) 0.69297(17) 0.06895(16) 0.0220(8) Uani 1 1 d .
C90 C -0.0385(4) 0.7247(2) 0.05584(19) 0.0509(13) Uani 1 1 d .
H90A H -0.0652 0.7642 0.0923 0.061 Uiso 1 1 calc R
C91 C -0.0902(4) 0.7000(2) -0.0097(2) 0.0628(16) Uani 1 1 d .
H91A H -0.1494 0.7238 -0.0178 0.075 Uiso 1 1 calc R
C92 C -0.0572(4) 0.6419(2) -0.06258(19) 0.0435(11) Uani 1 1 d .
H92A H -0.0945 0.6241 -0.1071 0.052 Uiso 1 1 calc R
C93 C 0.0306(4) 0.60975(19) -0.05031(19) 0.0426(11) Uani 1 1 d .
H93A H 0.0548 0.5693 -0.0868 0.051 Uiso 1 1 calc R
C94 C 0.0852(3) 0.63519(18) 0.01463(18) 0.0358(10) Uani 1 1 d .
H94A H 0.1471 0.6123 0.0217 0.043 Uiso 1 1 calc R
C95 C 0.0536(3) 0.95892(17) 0.31619(16) 0.0211(8) Uani 1 1 d .
C96 C 0.1687(3) 0.95090(19) 0.32780(19) 0.0323(10) Uani 1 1 d .
H96A H 0.1924 0.9054 0.3106 0.039 Uiso 1 1 calc R
C97 C 0.2503(4) 1.0088(2) 0.3645(2) 0.0428(11) Uani 1 1 d .
H97A H 0.3290 1.0027 0.3725 0.051 Uiso 1 1 calc R
C98 C 0.2171(4) 1.07484(19) 0.38905(19) 0.0368(10) Uani 1 1 d .
H98A H 0.2728 1.1143 0.4141 0.044 Uiso 1 1 calc R
C99 C 0.1035(3) 1.08399(19) 0.37743(18) 0.0329(10) Uani 1 1 d .
H99A H 0.0808 1.1297 0.3941 0.039 Uiso 1 1 calc R
C100 C 0.0222(3) 1.02664(17) 0.34150(17) 0.0268(9) Uani 1 1 d .
H10D H -0.0564 1.0334 0.3339 0.032 Uiso 1 1 calc R
C101 C -0.1034(3) 0.89326(17) 0.19674(16) 0.0218(8) Uani 1 1 d U
C102 C -0.0333(3) 0.92749(18) 0.17009(17) 0.0268(9) Uani 1 1 d .
H10E H 0.0404 0.9511 0.1932 0.032 Uiso 1 1 calc R
C103 C -0.0689(4) 0.92794(19) 0.11023(17) 0.0354(10) Uani 1 1 d .
H10F H -0.0194 0.9518 0.0927 0.042 Uiso 1 1 calc R
C104 C -0.1754(4) 0.8941(2) 0.07569(18) 0.0352(10) Uani 1 1 d .
H10G H -0.1992 0.8941 0.0343 0.042 Uiso 1 1 calc R
C105 C -0.2474(3) 0.86012(18) 0.10209(17) 0.0309(10) Uani 1 1 d .
H10H H -0.3211 0.8369 0.0787 0.037 Uiso 1 1 calc R
C106 C -0.2130(3) 0.85960(17) 0.16213(17) 0.0279(9) Uani 1 1 d .
H10I H -0.2633 0.8365 0.1800 0.033 Uiso 1 1 calc R
C107 C -0.1731(3) 0.90519(17) 0.32410(16) 0.0212(8) Uani 1 1 d .
C108 C -0.2513(3) 0.95122(18) 0.32500(18) 0.0312(9) Uani 1 1 d .
H10J H -0.2443 0.9704 0.2945 0.037 Uiso 1 1 calc R
C109 C -0.3386(3) 0.9695(2) 0.3691(2) 0.0393(11) Uani 1 1 d .
H10K H -0.3906 1.0011 0.3687 0.047 Uiso 1 1 calc R
C110 C -0.3506(3) 0.9423(2) 0.4138(2) 0.0384(10) Uani 1 1 d .
H11A H -0.4110 0.9546 0.4440 0.046 Uiso 1 1 calc R
C111 C -0.2739(3) 0.89709(19) 0.41401(19) 0.0372(10) Uani 1 1 d .
H11B H -0.2805 0.8787 0.4451 0.045 Uiso 1 1 calc R
C112 C -0.1874(3) 0.87840(18) 0.36925(18) 0.0290(9) Uani 1 1 d .
H11C H -0.1363 0.8463 0.3694 0.035 Uiso 1 1 calc R

loop_
_atom_site_aniso_label
_atom_site_aniso_U_11
_atom_site_aniso_U_22
_atom_site_aniso_U_33
_atom_site_aniso_U_23
_atom_site_aniso_U_13
_atom_site_aniso_U_12
Ni1 0.0177(2) 0.0140(2) 0.0166(2) 0.00490(19) -0.00102(19) 0.0029(2)
Ni2 0.0188(3) 0.0159(2) 0.0195(2) 0.0070(2) -0.0015(2) 0.0017(2)
Al1 0.0246(6) 0.0162(6) 0.0218(6) 0.0090(5) 0.0012(5) 0.0037(5)
Al2 0.0210(6) 0.0221(6) 0.0255(6) -0.0016(5) -0.0047(5) 0.0040(5)
Al3 0.0271(6) 0.0222(6) 0.0212(6) 0.0106(5) -0.0014(5) 0.0021(5)
Al4 0.0197(6) 0.0228(6) 0.0388(7) 0.0108(5) -0.0025(5) -0.0004(5)
P1 0.0227(5) 0.0176(5) 0.0149(5) 0.0069(4) 0.0001(4) 0.0050(4)
P2 0.0194(5) 0.0132(5) 0.0174(5) 0.0050(4) 0.0006(4) 0.0019(4)
P3 0.0206(5) 0.0163(5) 0.0183(5) 0.0074(4) -0.0021(4) 0.0017(4)
P4 0.0217(5) 0.0182(5) 0.0190(5) 0.0074(4) -0.0014(4) 0.0034(4)
C1 0.039(2) 0.022(2) 0.042(2) 0.0241(19) 0.010(2) 0.0058(19)
C2 0.047(3) 0.023(2) 0.028(2) 0.0176(18) 0.009(2) 0.013(2)
C3 0.036(2) 0.031(2) 0.029(2) 0.0181(19) -0.0054(19) 0.008(2)
C4 0.032(2) 0.029(2) 0.034(2) 0.0236(19) 0.0068(19) 0.0142(19)
C5 0.041(3) 0.018(2) 0.031(2) 0.0159(17) 0.0090(19) 0.0105(19)
C6 0.058(3) 0.035(3) 0.065(3) 0.030(2) 0.019(3) -0.001(2)
C7 0.068(3) 0.048(3) 0.032(2) 0.026(2) 0.013(2) 0.020(2)
C8 0.047(3) 0.053(3) 0.034(2) 0.022(2) -0.007(2) 0.011(2)
C9 0.035(2) 0.042(3) 0.045(3) 0.025(2) 0.006(2) 0.016(2)
C10 0.057(3) 0.020(2) 0.035(2) 0.0118(18) 0.011(2) 0.008(2)
C11 0.036(3) 0.038(3) 0.038(3) -0.014(2) -0.025(2) 0.021(2)
C12 0.017(2) 0.052(3) 0.053(3) -0.024(3) -0.010(2) 0.012(2)
C13 0.020(2) 0.049(3) 0.043(3) -0.016(2) 0.001(2) -0.012(2)
C14 0.024(2) 0.030(2) 0.029(2) -0.0096(19) -0.0067(19) -0.0043(19)
C15 0.027(2) 0.031(2) 0.024(2) -0.0061(18) -0.0141(18) 0.0090(19)
C16 0.096(4) 0.058(3) 0.053(3) -0.004(3) -0.041(3) 0.050(3)
C17 0.028(3) 0.091(4) 0.076(4) -0.028(3) -0.011(3) 0.026(3)
C18 0.041(3) 0.076(4) 0.076(4) -0.012(3) 0.027(3) -0.024(3)
C19 0.049(3) 0.027(2) 0.038(2) 0.0008(19) 0.004(2) -0.005(2)
C20 0.048(3) 0.034(2) 0.025(2) 0.0074(19) -0.013(2) 0.011(2)
C21 0.028(2) 0.023(2) 0.0145(18) 0.0074(16) 0.0011(16) 0.0103(17)
C22 0.039(3) 0.030(2) 0.025(2) 0.0090(18) 0.0115(19) 0.013(2)
C23 0.051(3) 0.045(3) 0.035(2) 0.015(2) 0.022(2) 0.019(2)
C24 0.080(4) 0.035(3) 0.028(2) 0.012(2) 0.025(2) 0.034(2)
C25 0.063(3) 0.026(2) 0.023(2) 0.0098(18) 0.006(2) 0.015(2)
C26 0.034(2) 0.024(2) 0.021(2) 0.0084(17) 0.0012(17) 0.0097(18)
C27 0.020(2) 0.0193(19) 0.0165(18) 0.0069(15) 0.0012(15) 0.0030(16)
C28 0.037(2) 0.029(2) 0.027(2) 0.0129(18) -0.0021(19) -0.002(2)
C29 0.041(3) 0.033(2) 0.039(2) 0.014(2) 0.006(2) -0.011(2)
C30 0.023(2) 0.040(3) 0.022(2) -0.0037(19) 0.0035(18) -0.006(2)
C31 0.021(2) 0.040(2) 0.026(2) 0.0066(19) -0.0020(18) 0.006(2)
C32 0.027(2) 0.024(2) 0.026(2) 0.0117(17) 0.0024(17) 0.0054(18)
C33 0.024(2) 0.029(2) 0.022(2) 0.0153(17) -0.0008(16) 0.0043(17)
C34 0.052(3) 0.034(2) 0.024(2) 0.0137(19) 0.001(2) 0.014(2)
C35 0.076(3) 0.058(3) 0.022(2) 0.022(2) -0.002(2) 0.022(3)
C36 0.055(3) 0.055(3) 0.044(3) 0.035(2) -0.004(2) 0.016(2)
C37 0.043(3) 0.033(2) 0.043(3) 0.024(2) 0.001(2) 0.009(2)
C38 0.031(2) 0.029(2) 0.025(2) 0.0149(18) 0.0006(18) 0.0067(18)
C39 0.024(2) 0.0147(18) 0.0159(19) 0.0033(15) 0.0029(16) 0.0045(16)
C40 0.028(2) 0.026(2) 0.0177(19) 0.0056(16) 0.0046(17) -0.0002(18)
C41 0.021(2) 0.030(2) 0.025(2) 0.0031(18) 0.0000(17) -0.0031(18)
C42 0.028(2) 0.032(2) 0.025(2) 0.0087(18) -0.0056(18) 0.0042(19)
C43 0.038(3) 0.029(2) 0.018(2) 0.0090(17) -0.0026(18) 0.0003(19)
C44 0.021(2) 0.022(2) 0.026(2) 0.0108(17) 0.0034(17) 0.0028(17)
C45 0.022(2) 0.0149(18) 0.0188(19) 0.0066(15) 0.0080(16) 0.0047(16)
C46 0.021(2) 0.019(2) 0.035(2) 0.0119(17) 0.0023(17) 0.0037(17)
C47 0.031(2) 0.032(2) 0.037(2) 0.018(2) 0.0041(19) 0.0121(19)
C48 0.049(3) 0.029(2) 0.044(3) 0.024(2) 0.015(2) 0.018(2)
C49 0.061(3) 0.014(2) 0.034(2) 0.0104(18) 0.005(2) -0.002(2)
C50 0.037(2) 0.021(2) 0.023(2) 0.0095(17) 0.0021(18) -0.0008(18)
C51 0.0175(19) 0.0163(19) 0.0227(19) 0.0091(16) -0.0007(16) 0.0017(16)
C52 0.028(2) 0.025(2) 0.037(2) 0.0154(18) 0.0074(19) 0.0073(18)
C53 0.037(3) 0.031(2) 0.057(3) 0.026(2) 0.009(2) -0.004(2)
C54 0.024(2) 0.045(3) 0.046(3) 0.030(2) 0.008(2) 0.002(2)
C55 0.028(2) 0.031(2) 0.025(2) 0.0128(18) 0.0063(17) 0.0072(18)
C56 0.025(2) 0.0184(19) 0.024(2) 0.0103(16) 0.0047(17) 0.0027(17)
C57 0.039(3) 0.028(2) 0.027(2) 0.0134(18) -0.0062(19) 0.008(2)
C58 0.055(3) 0.028(2) 0.030(2) 0.0204(19) -0.014(2) -0.008(2)
C59 0.037(2) 0.045(3) 0.021(2) 0.022(2) -0.0100(19) -0.012(2)
C60 0.030(2) 0.033(2) 0.019(2) 0.0129(17) -0.0024(17) -0.0043(19)
C61 0.030(2) 0.032(2) 0.019(2) 0.0146(17) -0.0060(17) 0.0004(19)
C62 0.059(3) 0.047(3) 0.044(3) 0.017(2) -0.004(2) 0.026(2)
C63 0.099(4) 0.038(3) 0.058(3) 0.031(2) -0.027(3) -0.009(3)
C64 0.042(3) 0.062(3) 0.040(3) 0.029(2) -0.001(2) -0.017(2)
C65 0.040(3) 0.031(2) 0.024(2) 0.0021(18) 0.0056(19) 0.001(2)
C66 0.029(2) 0.042(3) 0.035(2) 0.017(2) -0.0022(19) 0.001(2)
C67 0.028(2) 0.024(2) 0.053(3) 0.004(2) -0.014(2) -0.009(2)
C68 0.033(3) 0.025(2) 0.072(3) 0.022(2) -0.011(2) -0.011(2)
C69 0.027(2) 0.044(3) 0.059(3) 0.025(2) -0.001(2) -0.014(2)
C70 0.016(2) 0.040(3) 0.058(3) 0.015(2) -0.007(2) -0.006(2)
C71 0.025(2) 0.031(2) 0.048(3) 0.006(2) -0.014(2) -0.008(2)
C72 0.058(3) 0.030(3) 0.066(3) -0.005(2) -0.010(3) 0.001(2)
C73 0.057(3) 0.043(3) 0.117(5) 0.050(3) -0.020(3) -0.014(3)
C74 0.037(3) 0.075(4) 0.081(4) 0.042(3) 0.004(3) -0.017(3)
C75 0.026(3) 0.055(3) 0.072(3) 0.015(3) -0.003(2) 0.005(2)
C76 0.048(3) 0.054(3) 0.059(3) 0.016(3) -0.024(3) -0.003(2)
C77 0.020(2) 0.0167(18) 0.0154(18) 0.0062(15) -0.0037(15) 0.0013(16)
C78 0.027(2) 0.024(2) 0.036(2) 0.0157(18) 0.0060(18) 0.0096(18)
C79 0.040(3) 0.027(2) 0.049(3) 0.024(2) 0.010(2) 0.006(2)
C80 0.036(2) 0.021(2) 0.040(2) 0.0134(19) 0.000(2) 0.0141(19)
C81 0.023(2) 0.031(2) 0.045(3) 0.018(2) 0.0013(19) 0.0102(19)
C82 0.025(2) 0.028(2) 0.034(2) 0.0204(18) 0.0019(18) 0.0035(18)
C83 0.030(2) 0.0152(18) 0.0191(19) 0.0062(16) 0.0034(17) 0.0043(17)
C84 0.029(2) 0.028(2) 0.032(2) 0.0138(18) 0.0006(18) -0.0010(19)
C85 0.035(3) 0.026(2) 0.044(3) 0.004(2) -0.004(2) -0.010(2)
C86 0.062(3) 0.026(2) 0.045(3) 0.012(2) 0.019(2) -0.014(2)
C87 0.078(4) 0.030(2) 0.031(2) 0.014(2) 0.010(2) -0.010(2)
C88 0.047(3) 0.019(2) 0.026(2) 0.0082(17) 0.0001(19) -0.0024(19)
C89 0.024(2) 0.0172(19) 0.0195(19) 0.0042(16) -0.0002(16) 0.0012(16)
C90 0.061(3) 0.050(3) 0.023(2) -0.003(2) -0.009(2) 0.036(2)
C91 0.065(3) 0.075(3) 0.026(2) 0.000(2) -0.012(2) 0.048(3)
C92 0.053(3) 0.043(3) 0.022(2) 0.005(2) -0.014(2) 0.011(2)
C93 0.059(3) 0.031(2) 0.023(2) -0.0015(18) -0.007(2) 0.020(2)
C94 0.041(3) 0.031(2) 0.026(2) 0.0043(18) -0.0060(19) 0.014(2)
C95 0.026(2) 0.0193(19) 0.0178(19) 0.0089(16) 0.0000(16) 0.0008(17)
C96 0.028(2) 0.022(2) 0.047(3) 0.0181(19) -0.006(2) -0.0050(19)
C97 0.034(3) 0.038(3) 0.062(3) 0.030(2) -0.015(2) -0.003(2)
C98 0.048(3) 0.024(2) 0.034(2) 0.0133(19) -0.005(2) -0.016(2)
C99 0.046(3) 0.017(2) 0.030(2) 0.0070(17) 0.008(2) 0.000(2)
C100 0.031(2) 0.020(2) 0.027(2) 0.0092(17) 0.0044(18) 0.0015(18)
C101 0.026(2) 0.0189(18) 0.0182(18) 0.0057(15) -0.0011(15) 0.0114(16)
C102 0.037(2) 0.026(2) 0.0158(19) 0.0062(17) 0.0032(17) 0.0118(18)
C103 0.047(3) 0.042(3) 0.020(2) 0.0140(19) 0.013(2) 0.018(2)
C104 0.048(3) 0.040(2) 0.014(2) 0.0071(18) 0.0016(19) 0.023(2)
C105 0.034(2) 0.027(2) 0.020(2) 0.0002(17) -0.0086(18) 0.0116(19)
C106 0.035(2) 0.022(2) 0.023(2) 0.0061(17) 0.0040(18) 0.0130(18)
C107 0.021(2) 0.0165(19) 0.0190(19) 0.0027(16) -0.0009(16) -0.0004(16)
C108 0.030(2) 0.030(2) 0.028(2) 0.0088(18) -0.0002(18) 0.0075(19)
C109 0.028(2) 0.036(2) 0.040(3) 0.005(2) -0.001(2) 0.011(2)
C110 0.021(2) 0.035(2) 0.039(3) 0.002(2) 0.0059(19) -0.003(2)
C111 0.038(3) 0.036(2) 0.033(2) 0.012(2) 0.009(2) 0.002(2)
C112 0.028(2) 0.022(2) 0.034(2) 0.0104(18) 0.0052(18) 0.0063(18)

loop_
_atom_type_symbol
_atom_type_description
_atom_type_scat_dispersion_real
_atom_type_scat_dispersion_imag
_atom_type_scat_source
C C 0.0033 0.0016 'International Tables Vol C Tables 4.2.6.8 and 6.1.1.4'
H H 0.0000 0.0000 'International Tables Vol C Tables 4.2.6.8 and 6.1.1.4'
Al Al 0.0645 0.0514 'International Tables Vol C Tables 4.2.6.8 and 6.1.1.4'
P P 0.1023 0.0942 'International Tables Vol C Tables 4.2.6.8 and 6.1.1.4'
Ni Ni 0.3393 1.1124 'International Tables Vol C Tables 4.2.6.8 and 6.1.1.4'

loop_
_geom_angle_atom_site_label_1
_geom_angle_atom_site_label_2
_geom_angle_atom_site_label_3
_geom_angle
P2 Ni1 P1 123.47(4)
P2 Ni1 Al1 104.50(4)
P1 Ni1 Al1 109.61(4)
P2 Ni1 Al2 109.58(4)
P1 Ni1 Al2 105.61(4)
Al1 Ni1 Al2 102.13(4)
P4 Ni2 P3 123.18(4)
P4 Ni2 Al4 105.37(4)
P3 Ni2 Al4 106.47(4)
P4 Ni2 Al3 108.76(4)
P3 Ni2 Al3 107.92(4)
Al4 Ni2 Al3 103.39(4)
Ni1 Al1 C5 147.28(10)
Ni1 Al1 C1 146.66(11)
C5 Al1 C1 36.76(12)
Ni1 Al1 C2 147.59(10)
C5 Al1 C2 61.05(13)
C1 Al1 C2 36.60(12)
Ni1 Al1 C3 148.82(10)
C5 Al1 C3 60.79(13)
C1 Al1 C3 60.90(13)
C2 Al1 C3 36.42(13)
Ni1 Al1 C4 148.32(11)
C5 Al1 C4 36.64(12)
C1 Al1 C4 61.28(13)
C2 Al1 C4 61.05(13)
C3 Al1 C4 36.43(12)
Ni1 Al2 C11 138.38(14)
Ni1 Al2 C15 141.40(12)
C11 Al2 C15 36.80(13)
Ni1 Al2 C12 146.59(12)
C11 Al2 C12 36.29(17)
C15 Al2 C12 60.82(16)
Ni1 Al2 C14 152.82(11)
C11 Al2 C14 60.73(15)
C15 Al2 C14 36.23(14)
C12 Al2 C14 60.51(15)
Ni1 Al2 C13 156.89(14)
C11 Al2 C13 60.88(19)
C15 Al2 C13 60.84(16)
C12 Al2 C13 36.48(16)
C14 Al2 C13 36.33(14)
Ni2 Al3 C58 151.30(11)
Ni2 Al3 C59 144.11(11)
C58 Al3 C59 37.02(14)
Ni2 Al3 C57 153.13(11)
C58 Al3 C57 36.42(13)
C59 Al3 C57 61.27(14)
Ni2 Al3 C61 147.37(10)
C58 Al3 C61 60.39(13)
C59 Al3 C61 60.63(13)
C57 Al3 C61 36.16(12)
Ni2 Al3 C60 142.33(10)
C58 Al3 C60 60.72(13)
C59 Al3 C60 36.26(12)
C57 Al3 C60 60.66(13)
C61 Al3 C60 36.20(12)
Ni2 Al4 C69 151.42(12)
Ni2 Al4 C68 149.16(12)
C69 Al4 C68 36.76(15)
Ni2 Al4 C70 148.27(12)
C69 Al4 C70 36.32(14)
C68 Al4 C70 60.99(15)
Ni2 Al4 C67 145.18(13)
C69 Al4 C67 60.88(16)
C68 Al4 C67 36.46(14)
C70 Al4 C67 60.81(15)
Ni2 Al4 C71 145.04(13)
C69 Al4 C71 60.41(16)
C68 Al4 C71 60.41(15)
C70 Al4 C71 36.40(14)
C67 Al4 C71 36.02(13)
C33 P1 C21 101.75(15)
C33 P1 C27 100.60(15)
C21 P1 C27 97.30(15)
C33 P1 Ni1 116.24(12)
C21 P1 Ni1 119.08(12)
C27 P1 Ni1 118.39(11)
C45 P2 C39 102.43(15)
C45 P2 C51 98.41(15)
C39 P2 C51 101.03(15)
C45 P2 Ni1 117.40(11)
C39 P2 Ni1 114.07(11)
C51 P2 Ni1 120.50(11)
C83 P3 C89 99.69(15)
C83 P3 C77 102.20(15)
C89 P3 C77 99.48(14)
C83 P3 Ni2 115.51(11)
C89 P3 Ni2 118.05(12)
C77 P3 Ni2 118.74(11)
C101 P4 C95 100.53(15)
C101 P4 C107 101.63(15)
C95 P4 C107 99.16(15)
C101 P4 Ni2 114.12(11)
C95 P4 Ni2 119.18(11)
C107 P4 Ni2 119.07(11)
C2 C1 C5 107.7(3)
C2 C1 C6 126.9(4)
C5 C1 C6 125.4(3)
C2 C1 Al1 72.1(2)
C5 C1 Al1 71.36(19)
C6 C1 Al1 120.1(3)
C3 C2 C1 107.9(3)
C3 C2 C7 125.6(4)
C1 C2 C7 126.4(4)
C3 C2 Al1 72.1(2)
C1 C2 Al1 71.3(2)
C7 C2 Al1 123.8(2)
C2 C3 C4 108.6(3)
C2 C3 C8 124.8(4)
C4 C3 C8 126.6(4)
C2 C3 Al1 71.5(2)
C4 C3 Al1 71.8(2)
C8 C3 Al1 121.7(2)
C3 C4 C5 107.2(3)
C3 C4 C9 127.5(4)
C5 C4 C9 125.3(3)
C3 C4 Al1 71.7(2)
C5 C4 Al1 70.8(2)
C9 C4 Al1 122.0(2)
C1 C5 C4 108.6(3)
C1 C5 C10 125.1(3)
C4 C5 C10 126.3(3)
C1 C5 Al1 71.88(19)
C4 C5 Al1 72.59(19)
C10 C5 Al1 122.4(2)
C1 C6 H6A 109.5
C1 C6 H6B 109.5
H6A C6 H6B 109.5
C1 C6 H6C 109.5
H6A C6 H6C 109.5
H6B C6 H6C 109.5
C2 C7 H7A 109.5
C2 C7 H7B 109.5
H7A C7 H7B 109.5
C2 C7 H7C 109.5
H7A C7 H7C 109.5
H7B C7 H7C 109.5
C3 C8 H8A 109.5
C3 C8 H8B 109.5
H8A C8 H8B 109.5
C3 C8 H8C 109.5
H8A C8 H8C 109.5
H8B C8 H8C 109.5
C4 C9 H9A 109.5
C4 C9 H9B 109.5
H9A C9 H9B 109.5
C4 C9 H9C 109.5
H9A C9 H9C 109.5
H9B C9 H9C 109.5
C5 C10 H10A 109.5
C5 C10 H10B 109.5
H10A C10 H10B 109.5
C5 C10 H10C 109.5
H10A C10 H10C 109.5
H10B C10 H10C 109.5
C12 C11 C15 107.9(4)
C12 C11 C16 126.8(4)
C15 C11 C16 125.1(5)
C12 C11 Al2 72.3(2)
C15 C11 Al2 71.7(2)
C16 C11 Al2 118.6(3)
C11 C12 C13 108.4(4)
C11 C12 C17 127.1(5)
C13 C12 C17 124.4(5)
C11 C12 Al2 71.4(2)
C13 C12 Al2 72.1(2)
C17 C12 Al2 122.9(3)
C14 C13 C12 107.3(4)
C14 C13 C18 126.3(5)
C12 C13 C18 126.4(4)
C14 C13 Al2 71.6(2)
C12 C13 Al2 71.4(2)
C18 C13 Al2 125.2(3)
C15 C14 C13 108.7(4)
C15 C14 C19 125.2(4)
C13 C14 C19 126.1(4)
C15 C14 Al2 71.4(2)
C13 C14 Al2 72.0(2)
C19 C14 Al2 122.4(3)
C14 C15 C11 107.7(4)
C14 C15 C20 125.9(3)
C11 C15 C20 126.3(4)
C14 C15 Al2 72.4(2)
C11 C15 Al2 71.5(2)
C20 C15 Al2 122.6(2)
C11 C16 H16A 109.5
C11 C16 H16B 109.5
H16A C16 H16B 109.5
C11 C16 H16C 109.5
H16A C16 H16C 109.5
H16B C16 H16C 109.5
C12 C17 H17A 109.5
C12 C17 H17B 109.5
H17A C17 H17B 109.5
C12 C17 H17C 109.5
H17A C17 H17C 109.5
H17B C17 H17C 109.5
C13 C18 H18A 109.5
C13 C18 H18B 109.5
H18A C18 H18B 109.5
C13 C18 H18C 109.5
H18A C18 H18C 109.5
H18B C18 H18C 109.5
C14 C19 H19A 109.5
C14 C19 H19B 109.5
H19A C19 H19B 109.5
C14 C19 H19C 109.5
H19A C19 H19C 109.5
H19B C19 H19C 109.5
C15 C20 H20A 109.5
C15 C20 H20B 109.5
H20A C20 H20B 109.5
C15 C20 H20C 109.5
H20A C20 H20C 109.5
H20B C20 H20C 109.5
C26 C21 C22 118.8(3)
C26 C21 P1 119.8(3)
C22 C21 P1 121.3(3)
C23 C22 C21 120.9(4)
C23 C22 H22A 119.6
C21 C22 H22A 119.6
C22 C23 C24 119.8(4)
C22 C23 H23A 120.1
C24 C23 H23A 120.1
C25 C24 C23 119.9(4)
C25 C24 H24A 120.1
C23 C24 H24A 120.1
C24 C25 C26 119.6(4)
C24 C25 H25A 120.2
C26 C25 H25A 120.2
C21 C26 C25 121.1(4)
C21 C26 H26A 119.5
C25 C26 H26A 119.5
C28 C27 C32 117.9(3)
C28 C27 P1 125.0(3)
C32 C27 P1 117.1(2)
C27 C28 C29 120.1(3)
C27 C28 H28A 120.0
C29 C28 H28A 120.0
C30 C29 C28 121.5(4)
C30 C29 H29A 119.3
C28 C29 H29A 119.3
C29 C30 C31 118.9(4)
C29 C30 H30A 120.5
C31 C30 H30A 120.5
C30 C31 C32 120.3(4)
C30 C31 H31A 119.8
C32 C31 H31A 119.8
C31 C32 C27 121.3(3)
C31 C32 H32A 119.4
C27 C32 H32A 119.4
C34 C33 C38 118.4(3)
C34 C33 P1 124.2(3)
C38 C33 P1 117.3(3)
C33 C34 C35 120.6(4)
C33 C34 H34A 119.7
C35 C34 H34A 119.7
C36 C35 C34 120.1(4)
C36 C35 H35A 119.9
C34 C35 H35A 119.9
C35 C36 C37 120.1(4)
C35 C36 H36A 120.0
C37 C36 H36A 120.0
C36 C37 C38 119.8(4)
C36 C37 H37A 120.1
C38 C37 H37A 120.1
C37 C38 C33 121.0(3)
C37 C38 H38A 119.5
C33 C38 H38A 119.5
C44 C39 C40 118.1(3)
C44 C39 P2 125.0(3)
C40 C39 P2 116.6(2)
C41 C40 C39 121.3(3)
C41 C40 H40A 119.4
C39 C40 H40A 119.4
C42 C41 C40 119.6(4)
C42 C41 H41A 120.2
C40 C41 H41A 120.2
C43 C42 C41 120.1(3)
C43 C42 H42A 120.0
C41 C42 H42A 120.0
C42 C43 C44 119.9(3)
C42 C43 H43A 120.0
C44 C43 H43A 120.0
C39 C44 C43 121.0(3)
C39 C44 H44A 119.5
C43 C44 H44A 119.5
C50 C45 C46 118.1(3)
C50 C45 P2 124.9(3)
C46 C45 P2 116.8(2)
C47 C46 C45 121.1(3)
C47 C46 H46A 119.4
C45 C46 H46A 119.4
C48 C47 C46 119.8(3)
C48 C47 H47A 120.1
C46 C47 H47A 120.1
C49 C48 C47 120.1(3)
C49 C48 H48A 120.0
C47 C48 H48A 120.0
C48 C49 C50 120.1(4)
C48 C49 H49A 119.9
C50 C49 H49A 119.9
C49 C50 C45 120.7(3)
C49 C50 H50A 119.6
C45 C50 H50A 119.6
C56 C51 C52 117.7(3)
C56 C51 P2 122.0(3)
C52 C51 P2 120.3(3)
C53 C52 C51 121.0(3)
C53 C52 H52A 119.5
C51 C52 H52A 119.5
C54 C53 C52 120.4(4)
C54 C53 H53A 119.8
C52 C53 H53A 119.8
C53 C54 C55 119.8(4)
C53 C54 H54A 120.1
C55 C54 H54A 120.1
C56 C55 C54 119.7(3)
C56 C55 H55A 120.2
C54 C55 H55A 120.2
C55 C56 C51 121.3(3)
C55 C56 H56A 119.4
C51 C56 H56A 119.4
C58 C57 C61 107.6(3)
C58 C57 C62 126.3(4)
C61 C57 C62 126.1(4)
C58 C57 Al3 70.9(2)
C61 C57 Al3 72.53(19)
C62 C57 Al3 123.8(3)
C57 C58 C59 108.5(3)
C57 C58 C63 126.2(4)
C59 C58 C63 125.3(4)
C57 C58 Al3 72.7(2)
C59 C58 Al3 71.8(2)
C63 C58 Al3 123.3(2)
C60 C59 C58 107.4(3)
C60 C59 C64 126.9(4)
C58 C59 C64 125.7(4)
C60 C59 Al3 73.0(2)
C58 C59 Al3 71.2(2)
C64 C59 Al3 121.5(2)
C59 C60 C61 108.0(3)
C59 C60 C65 127.0(4)
C61 C60 C65 125.0(3)
C59 C60 Al3 70.73(19)
C61 C60 Al3 71.90(19)
C65 C60 Al3 122.8(2)
C57 C61 C60 108.5(3)
C57 C61 C66 125.6(3)
C60 C61 C66 125.9(3)
C57 C61 Al3 71.31(19)
C60 C61 Al3 71.90(19)
C66 C61 Al3 124.8(2)
C57 C62 H62A 109.5
C57 C62 H62B 109.5
H62A C62 H62B 109.5
C57 C62 H62C 109.5
H62A C62 H62C 109.5
H62B C62 H62C 109.5
C58 C63 H63A 109.5
C58 C63 H63B 109.5
H63A C63 H63B 109.5
C58 C63 H63C 109.5
H63A C63 H63C 109.5
H63B C63 H63C 109.5
C59 C64 H64A 109.5
C59 C64 H64B 109.5
H64A C64 H64B 109.5
C59 C64 H64C 109.5
H64A C64 H64C 109.5
H64B C64 H64C 109.5
C60 C65 H65A 109.5
C60 C65 H65B 109.5
H65A C65 H65B 109.5
C60 C65 H65C 109.5
H65A C65 H65C 109.5
H65B C65 H65C 109.5
C61 C66 H66A 109.5
C61 C66 H66B 109.5
H66A C66 H66B 109.5
C61 C66 H66C 109.5
H66A C66 H66C 109.5
H66B C66 H66C 109.5
C71 C67 C68 108.0(4)
C71 C67 C72 125.9(4)
C68 C67 C72 126.1(4)
C71 C67 Al4 72.7(2)
C68 C67 Al4 71.1(2)
C72 C67 Al4 123.5(3)
C67 C68 C69 107.7(4)
C67 C68 C73 126.3(4)
C69 C68 C73 126.0(4)
C67 C68 Al4 72.4(2)
C69 C68 Al4 71.3(2)
C73 C68 Al4 122.1(3)
C70 C69 C68 108.5(4)
C70 C69 C74 123.6(4)
C68 C69 C74 127.8(4)
C70 C69 Al4 72.6(2)
C68 C69 Al4 71.9(2)
C74 C69 Al4 123.7(3)
C69 C70 C71 107.5(4)
C69 C70 C75 125.6(4)
C71 C70 C75 126.9(4)
C69 C70 Al4 71.0(2)
C71 C70 Al4 72.6(2)
C75 C70 Al4 123.2(3)
C67 C71 C70 108.3(4)
C67 C71 C76 126.0(4)
C70 C71 C76 125.6(4)
C67 C71 Al4 71.3(2)
C70 C71 Al4 71.0(2)
C76 C71 Al4 124.7(3)
C67 C72 H72A 109.5
C67 C72 H72B 109.5
H72A C72 H72B 109.5
C67 C72 H72C 109.5
H72A C72 H72C 109.5
H72B C72 H72C 109.5
C68 C73 H73A 109.5
C68 C73 H73B 109.5
H73A C73 H73B 109.5
C68 C73 H73C 109.5
H73A C73 H73C 109.5
H73B C73 H73C 109.5
C69 C74 H74A 109.5
C69 C74 H74B 109.5
H74A C74 H74B 109.5
C69 C74 H74C 109.5
H74A C74 H74C 109.5
H74B C74 H74C 109.5
C70 C75 H75A 109.5
C70 C75 H75B 109.5
H75A C75 H75B 109.5
C70 C75 H75C 109.5
H75A C75 H75C 109.5
H75B C75 H75C 109.5
C71 C76 H76A 109.5
C71 C76 H76B 109.5
H76A C76 H76B 109.5
C71 C76 H76C 109.5
H76A C76 H76C 109.5
H76B C76 H76C 109.5
C82 C77 C78 117.3(3)
C82 C77 P3 124.7(3)
C78 C77 P3 118.0(3)
C79 C78 C77 121.6(4)
C79 C78 H78A 119.2
C77 C78 H78A 119.2
C80 C79 C78 120.3(3)
C80 C79 H79A 119.9
C78 C79 H79A 119.9
C79 C80 C81 119.5(3)
C79 C80 H80A 120.3
C81 C80 H80A 120.3
C80 C81 C82 119.3(4)
C80 C81 H81A 120.3
C82 C81 H81A 120.3
C77 C82 C81 122.0(3)
C77 C82 H82A 119.0
C81 C82 H82A 119.0
C88 C83 C84 117.4(3)
C88 C83 P3 123.4(3)
C84 C83 P3 118.9(3)
C85 C84 C83 121.0(4)
C85 C84 H84A 119.5
C83 C84 H84A 119.5
C86 C85 C84 119.8(4)
C86 C85 H85A 120.1
C84 C85 H85A 120.1
C87 C86 C85 120.0(4)
C87 C86 H86A 120.0
C85 C86 H86A 120.0
C86 C87 C88 119.8(4)
C86 C87 H87A 120.1
C88 C87 H87A 120.1
C87 C88 C83 121.9(4)
C87 C88 H88A 119.0
C83 C88 H88A 119.0
C94 C89 C90 117.2(3)
C94 C89 P3 125.5(3)
C90 C89 P3 117.2(3)
C89 C90 C91 121.1(4)
C89 C90 H90A 119.4
C91 C90 H90A 119.4
C92 C91 C90 120.8(4)
C92 C91 H91A 119.6
C90 C91 H91A 119.6
C91 C92 C93 118.7(3)
C91 C92 H92A 120.7
C93 C92 H92A 120.7
C92 C93 C94 121.0(4)
C92 C93 H93A 119.5
C94 C93 H93A 119.5
C89 C94 C93 121.1(3)
C89 C94 H94A 119.5
C93 C94 H94A 119.5
C96 C95 C100 118.0(3)
C96 C95 P4 118.3(3)
C100 C95 P4 123.7(3)
C95 C96 C97 120.7(4)
C95 C96 H96A 119.6
C97 C96 H96A 119.6
C98 C97 C96 120.1(4)
C98 C97 H97A 119.9
C96 C97 H97A 119.9
C97 C98 C99 120.1(4)
C97 C98 H98A 119.9
C99 C98 H98A 119.9
C98 C99 C100 119.9(4)
C98 C99 H99A 120.0
C100 C99 H99A 120.0
C99 C100 C95 121.1(3)
C99 C100 H10D 119.4
C95 C100 H10D 119.4
C102 C101 C106 118.5(3)
C102 C101 P4 122.2(3)
C106 C101 P4 118.7(3)
C101 C102 C103 120.9(3)
C101 C102 H10E 119.5
C103 C102 H10E 119.5
C104 C103 C102 120.7(4)
C104 C103 H10F 119.7
C102 C103 H10F 119.7
C103 C104 C105 119.2(3)
C103 C104 H10G 120.4
C105 C104 H10G 120.4
C106 C105 C104 120.7(3)
C106 C105 H10H 119.6
C104 C105 H10H 119.6
C105 C106 C101 120.0(4)
C105 C106 H10I 120.0
C101 C106 H10I 120.0
C112 C107 C108 117.0(3)
C112 C107 P4 118.4(3)
C108 C107 P4 124.6(3)
C109 C108 C107 121.5(4)
C109 C108 H10J 119.2
C107 C108 H10J 119.2
C108 C109 C110 120.3(4)
C108 C109 H10K 119.8
C110 C109 H10K 119.8
C111 C110 C109 119.1(4)
C111 C110 H11A 120.4
C109 C110 H11A 120.4
C110 C111 C112 120.3(4)
C110 C111 H11B 119.8
C112 C111 H11B 119.8
C111 C112 C107 121.7(3)
C111 C112 H11C 119.1
C107 C112 H11C 119.1

loop_
_geom_bond_atom_site_label_1
_geom_bond_atom_site_label_2
_geom_bond_distance
Ni1 P2 2.1267(10)
Ni1 P1 2.1294(10)
Ni1 Al1 2.2121(11)
Ni1 Al2 2.2178(11)
Ni2 P4 2.1302(10)
Ni2 P3 2.1326(10)
Ni2 Al4 2.2132(11)
Ni2 Al3 2.2178(11)
Al1 C5 2.253(3)
Al1 C1 2.259(3)
Al1 C2 2.269(4)
Al1 C3 2.275(3)
Al1 C4 2.276(3)
Al2 C11 2.260(4)
Al2 C15 2.263(4)
Al2 C12 2.272(4)
Al2 C14 2.276(4)
Al2 C13 2.281(4)
Al3 C58 2.253(4)
Al3 C59 2.262(4)
Al3 C57 2.276(4)
Al3 C61 2.291(3)
Al3 C60 2.292(3)
Al4 C69 2.253(4)
Al4 C68 2.260(4)
Al4 C70 2.273(4)
Al4 C67 2.277(4)
Al4 C71 2.294(4)
P1 C33 1.851(3)
P1 C21 1.862(3)
P1 C27 1.862(3)
P2 C45 1.847(3)
P2 C39 1.847(3)
P2 C51 1.853(3)
P3 C83 1.840(4)
P3 C89 1.843(3)
P3 C77 1.853(3)
P4 C101 1.847(3)
P4 C95 1.850(3)
P4 C107 1.855(4)
C1 C2 1.422(5)
C1 C5 1.423(5)
C1 C6 1.499(5)
C2 C3 1.420(5)
C2 C7 1.505(5)
C3 C4 1.423(5)
C3 C8 1.506(5)
C4 C5 1.424(5)
C4 C9 1.502(5)
C5 C10 1.508(5)
C6 H6A 0.9800
C6 H6B 0.9800
C6 H6C 0.9800
C7 H7A 0.9800
C7 H7B 0.9800
C7 H7C 0.9800
C8 H8A 0.9800
C8 H8B 0.9800
C8 H8C 0.9800
C9 H9A 0.9800
C9 H9B 0.9800
C9 H9C 0.9800
C10 H10A 0.9800
C10 H10B 0.9800
C10 H10C 0.9800
C11 C12 1.411(7)
C11 C15 1.428(5)
C11 C16 1.505(6)
C12 C13 1.425(6)
C12 C17 1.514(6)
C13 C14 1.421(5)
C13 C18 1.499(6)
C14 C15 1.411(5)
C14 C19 1.510(5)
C15 C20 1.499(5)
C16 H16A 0.9800
C16 H16B 0.9800
C16 H16C 0.9800
C17 H17A 0.9800
C17 H17B 0.9800
C17 H17C 0.9800
C18 H18A 0.9800
C18 H18B 0.9800
C18 H18C 0.9800
C19 H19A 0.9800
C19 H19B 0.9800
C19 H19C 0.9800
C20 H20A 0.9800
C20 H20B 0.9800
C20 H20C 0.9800
C21 C26 1.377(4)
C21 C22 1.390(5)
C22 C23 1.383(5)
C22 H22A 0.9500
C23 C24 1.389(5)
C23 H23A 0.9500
C24 C25 1.382(5)
C24 H24A 0.9500
C25 C26 1.393(5)
C25 H25A 0.9500
C26 H26A 0.9500
C27 C28 1.377(5)
C27 C32 1.398(4)
C28 C29 1.392(5)
C28 H28A 0.9500
C29 C30 1.369(5)
C29 H29A 0.9500
C30 C31 1.369(5)
C30 H30A 0.9500
C31 C32 1.381(5)
C31 H31A 0.9500
C32 H32A 0.9500
C33 C34 1.388(5)
C33 C38 1.394(5)
C34 C35 1.396(5)
C34 H34A 0.9500
C35 C36 1.374(5)
C35 H35A 0.9500
C36 C37 1.384(5)
C36 H36A 0.9500
C37 C38 1.387(4)
C37 H37A 0.9500
C38 H38A 0.9500
C39 C44 1.382(4)
C39 C40 1.398(5)
C40 C41 1.389(4)
C40 H40A 0.9500
C41 C42 1.383(5)
C41 H41A 0.9500
C42 C43 1.378(5)
C42 H42A 0.9500
C43 C44 1.398(4)
C43 H43A 0.9500
C44 H44A 0.9500
C45 C50 1.388(4)
C45 C46 1.392(4)
C46 C47 1.381(4)
C46 H46A 0.9500
C47 C48 1.378(5)
C47 H47A 0.9500
C48 C49 1.375(5)
C48 H48A 0.9500
C49 C50 1.387(5)
C49 H49A 0.9500
C50 H50A 0.9500
C51 C56 1.389(4)
C51 C52 1.395(4)
C52 C53 1.374(5)
C52 H52A 0.9500
C53 C54 1.372(5)
C53 H53A 0.9500
C54 C55 1.384(5)
C54 H54A 0.9500
C55 C56 1.381(5)
C55 H55A 0.9500
C56 H56A 0.9500
C57 C58 1.415(5)
C57 C61 1.417(5)
C57 C62 1.494(5)
C58 C59 1.433(5)
C58 C63 1.512(5)
C59 C60 1.417(5)
C59 C64 1.505(5)
C60 C61 1.424(5)
C60 C65 1.512(5)
C61 C66 1.505(5)
C62 H62A 0.9800
C62 H62B 0.9800
C62 H62C 0.9800
C63 H63A 0.9800
C63 H63B 0.9800
C63 H63C 0.9800
C64 H64A 0.9800
C64 H64B 0.9800
C64 H64C 0.9800
C65 H65A 0.9800
C65 H65B 0.9800
C65 H65C 0.9800
C66 H66A 0.9800
C66 H66B 0.9800
C66 H66C 0.9800
C67 C71 1.414(5)
C67 C68 1.420(6)
C67 C72 1.513(6)
C68 C69 1.423(6)
C68 C73 1.509(5)
C69 C70 1.411(5)
C69 C74 1.507(6)
C70 C71 1.427(6)
C70 C75 1.502(5)
C71 C76 1.507(5)
C72 H72A 0.9800
C72 H72B 0.9800
C72 H72C 0.9800
C73 H73A 0.9800
C73 H73B 0.9800
C73 H73C 0.9800
C74 H74A 0.9800
C74 H74B 0.9800
C74 H74C 0.9800
C75 H75A 0.9800
C75 H75B 0.9800
C75 H75C 0.9800
C76 H76A 0.9800
C76 H76B 0.9800
C76 H76C 0.9800
C77 C82 1.381(5)
C77 C78 1.389(5)
C78 C79 1.381(5)
C78 H78A 0.9500
C79 C80 1.378(5)
C79 H79A 0.9500
C80 C81 1.387(5)
C80 H80A 0.9500
C81 C82 1.392(5)
C81 H81A 0.9500
C82 H82A 0.9500
C83 C88 1.385(4)
C83 C84 1.396(4)
C84 C85 1.391(5)
C84 H84A 0.9500
C85 C86 1.378(5)
C85 H85A 0.9500
C86 C87 1.375(5)
C86 H86A 0.9500
C87 C88 1.380(5)
C87 H87A 0.9500
C88 H88A 0.9500
C89 C94 1.376(5)
C89 C90 1.383(5)
C90 C91 1.388(5)
C90 H90A 0.9500
C91 C92 1.361(5)
C91 H91A 0.9500
C92 C93 1.363(5)
C92 H92A 0.9500
C93 C94 1.387(5)
C93 H93A 0.9500
C94 H94A 0.9500
C95 C96 1.382(5)
C95 C100 1.397(4)
C96 C97 1.394(5)
C96 H96A 0.9500
C97 C98 1.373(5)
C97 H97A 0.9500
C98 C99 1.373(5)
C98 H98A 0.9500
C99 C100 1.382(5)
C99 H99A 0.9500
C100 H10D 0.9500
C101 C102 1.382(5)
C101 C106 1.408(5)
C102 C103 1.383(4)
C102 H10E 0.9500
C103 C104 1.380(5)
C103 H10F 0.9500
C104 C105 1.386(5)
C104 H10G 0.9500
C105 C106 1.384(4)
C105 H10H 0.9500
C106 H10I 0.9500
C107 C112 1.385(5)
C107 C108 1.395(5)
C108 C109 1.378(5)
C108 H10J 0.9500
C109 C110 1.380(5)
C109 H10K 0.9500
C110 C111 1.377(5)
C110 H11A 0.9500
C111 C112 1.380(5)
C111 H11B 0.9500
C112 H11C 0.9500

loop_
_platon_squeeze_void_nr
_platon_squeeze_void_average_x
_platon_squeeze_void_average_y
_platon_squeeze_void_average_z
_platon_squeeze_void_volume
_platon_squeeze_void_count_electrons
1 0.157 0.436 0.613 36.1 1.3
2 0.395 0.230 0.533 34.4 -0.1
3 0.500 0.500 1.000 13.4 -0.6
4 0.604 0.770 0.467 34.4 -0.1
5 0.843 0.564 0.387 36.1 1.3
